data_7222529
loop_
_publ_author_name
'Beck, J.'
'Bock, G.'

_publ_section_title
;
 The (Te4)2+ polycation in the structures of Te4 (Nb Cl6)2, Te4 (Ta Cl6)2,
 Te4 (Ta Br6)2 and Te4 (Ta2O Br10)
;
_journal_name_full
;
Zeitschrift fuer Naturforschung, Teil B. Anorganische Chemie, Organische 
Chemie (42,1987-)
;
_journal_page_first 119
_journal_page_last 126
_journal_volume 51
_journal_year 1996
_chemical_formula_sum 'Br12 Ta2 Te4'
_chemical_name_systematic '(Te4) (Ta Br6)2'
_space_group_IT_number 2
_symmetry_space_group_name_Hall '-P 1'
_symmetry_space_group_name_H-M 'P -1'
_cell_angle_alpha 95.29
_cell_angle_beta 98.05
_cell_angle_gamma 85.31
_cell_formula_units_Z 1
_cell_length_a 6.809
_cell_length_b 7.104
_cell_length_c 12.399
_cell_volume 589.871
_citation_journal_id_ASTM ZNBSEN
_cod_data_source_file Beck_ZNBSEN_1996_1801.cif
_cod_data_source_block Br12Ta2Te4
_cod_original_cell_volume 589.8709
_cod_database_code 7222529

loop_
_symmetry_equiv_pos_as_xyz
x,y,z
-x,-y,-z

loop_
_atom_site_label
_atom_site_type_symbol
_atom_site_fract_x
_atom_site_fract_y
_atom_site_fract_z
_atom_site_occupancy
_atom_site_U_iso_or_equiv
Te1 Te 0.41998 -0.14377 0.36771 1 0.0
Br2 Br-1 0.48974 0.15318 0.13644 1 0.0
Br6 Br-1 0.9074 0.24877 0.00877 1 0.0
Br1 Br-1 0.69669 0.40126 0.38244 1 0.0
Br4 Br-1 1.1092 0.478 0.26069 1 0.0
Br3 Br-1 0.62307 0.62847 0.13503 1 0.0
Ta1 Ta+5 0.79313 0.32579 0.18467 1 0.0
Br5 Br-1 0.96104 0.01097 0.25659 1 0.0
Te2 Te 0.25971 0.15779 0.47777 1 0.0
